data_7700370
loop_
_publ_author_name
'Vassilyeva, Olga Yu'
'Buvaylo, Elena A.'
'Kokozay, Vladimir N.'
'Skelton, Brian W.'
'Rajn\'ak, Cyril'
'Titi\<s, J\'an'
'Bo\<ca, Roman'

_publ_section_title
;
 Long magnetic relaxation time of tetracoordinate Co<sup>2+</sup> in
 imidazo[1,5-a]pyridinium-based
 (C<sub>13</sub>H<sub>12</sub>N<sub>3</sub>)<sub>2</sub>[CoCl<sub>4</sub>]
 hybrid salt and
 [Co(C<sub>13</sub>H<sub>12</sub>N<sub>3</sub>)Cl<sub>3</sub>] molecular
 complex.
;
_journal_issue 30
_journal_name_full 'Dalton transactions (Cambridge, England : 2003)'
_journal_page_first 11278
_journal_page_last 11284
_journal_paper_doi 10.1039/c9dt01642b
_journal_volume 48
_journal_year 2019
_chemical_formula_moiety 'C13 H12 Cl3 Co N3'
_chemical_formula_sum 'C13 H12 Cl3 Co N3'
_chemical_formula_weight 375.54
_space_group_IT_number 15
_space_group_name_Hall '-C 2yc'
_space_group_name_H-M_alt 'C 1 2/c 1'
_symmetry_cell_setting monoclinic
_symmetry_Int_Tables_number 15
_symmetry_space_group_name_Hall '-C 2yc'
_symmetry_space_group_name_H-M 'C 1 2/c 1'
_atom_sites_solution_hydrogens geom
_audit_creation_date 2015-12-19T18:00:13-00:00
_audit_creation_method 'WinGX routine CIF_UPDATE'
_audit_update_record
;
2019-03-18 deposited with the CCDC.    2019-06-26 downloaded from the CCDC.
;
_cell_angle_alpha 90
_cell_angle_beta 116.232(4)
_cell_angle_gamma 90
_cell_formula_units_Z 8
_cell_length_a 30.956(2)
_cell_length_b 7.5909(2)
_cell_length_c 14.5621(6)
_cell_measurement_reflns_used 4068
_cell_measurement_temperature 100(2)
_cell_measurement_theta_max 27.405
_cell_measurement_theta_min 2.763
_cell_volume 3069.4(3)
_computing_cell_refinement 'CrysAlisPro 1.171.38.41 (Rigaku OD, 2015)'
_computing_data_collection 'CrysAlisPro 1.171.38.41 (Rigaku OD, 2015)'
_computing_data_reduction 'CrysAlisPro 1.171.38.41 (Rigaku OD, 2015)'
_computing_molecular_graphics 'Diamond (Brandenburg, K., (1999)'
_computing_publication_material 'WinGX Farrugia, L. J. (1999)'
_computing_structure_refinement 'SHELXL-2014 (Sheldrick, 2015)'
_computing_structure_solution 'SHELXT (Sheldrick, 2015)'
_diffrn_ambient_temperature 100(2)
_diffrn_detector 'CCD plate'
_diffrn_detector_area_resol_mean 16.0009
_diffrn_measured_fraction_theta_full 1
_diffrn_measured_fraction_theta_max 0.935
_diffrn_measurement_device 'four-circle diffractometer'
_diffrn_measurement_device_type 'Oxford Diffraction Xcalibur diffractometer'
_diffrn_measurement_method '\w scans'
_diffrn_orient_matrix_type 'CrysAlisPro convention (1999,Acta A55,543-557)'
_diffrn_orient_matrix_UB_11 0.0242972
_diffrn_orient_matrix_UB_12 0.000871
_diffrn_orient_matrix_UB_13 0.0407748
_diffrn_orient_matrix_UB_21 0.0013835
_diffrn_orient_matrix_UB_22 0.0913939
_diffrn_orient_matrix_UB_23 -0.0082049
_diffrn_orient_matrix_UB_31 -0.0077393
_diffrn_orient_matrix_UB_32 0.0192906
_diffrn_orient_matrix_UB_33 0.0371407
_diffrn_radiation_monochromator graphite
_diffrn_radiation_probe x-ray
_diffrn_radiation_type MoK\a
_diffrn_radiation_wavelength 0.71073
_diffrn_reflns_av_R_equivalents 0.0317
_diffrn_reflns_av_unetI/netI 0.0473
_diffrn_reflns_Laue_measured_fraction_full 1
_diffrn_reflns_Laue_measured_fraction_max 0.935
_diffrn_reflns_limit_h_max 40
_diffrn_reflns_limit_h_min -33
_diffrn_reflns_limit_k_max 9
_diffrn_reflns_limit_k_min -9
_diffrn_reflns_limit_l_max 18
_diffrn_reflns_limit_l_min -18
_diffrn_reflns_number 10596
_diffrn_reflns_point_group_measured_fraction_full 1
_diffrn_reflns_point_group_measured_fraction_max 0.935
_diffrn_reflns_theta_full 26.5
_diffrn_reflns_theta_max 27.875
_diffrn_reflns_theta_min 2.782
_diffrn_source 'fine-focus sealed X-ray tube'
_exptl_absorpt_coefficient_mu 1.632
_exptl_absorpt_correction_T_max 0.899
_exptl_absorpt_correction_T_min 0.797
_exptl_absorpt_correction_type analytical
_exptl_absorpt_process_details
;
         CrysAlisPro 1.171.38.41 (Rigaku Oxford Diffraction, 2015)

;
_exptl_crystal_colour 'dark blue'
_exptl_crystal_density_diffrn 1.625
_exptl_crystal_description plate
_exptl_crystal_F_000 1512
_exptl_crystal_size_max 0.188
_exptl_crystal_size_mid 0.139
_exptl_crystal_size_min 0.071
_refine_diff_density_max 0.462
_refine_diff_density_min -0.318
_refine_diff_density_rms 0.085
_refine_ls_extinction_method none
_refine_ls_goodness_of_fit_ref 1.063
_refine_ls_hydrogen_treatment constr
_refine_ls_matrix_type full
_refine_ls_number_parameters 182
_refine_ls_number_reflns 3422
_refine_ls_number_restraints 0
_refine_ls_restrained_S_all 1.063
_refine_ls_R_factor_all 0.0431
_refine_ls_R_factor_gt 0.0331
_refine_ls_shift/su_max 0.002
_refine_ls_shift/su_mean 0
_refine_ls_structure_factor_coef Fsqd
_refine_ls_weighting_details 'w=1/[\s^2^(Fo^2^)+(0.0320P)^2^+2.8064P] where P=(Fo^2^+2Fc^2^)/3'
_refine_ls_weighting_scheme calc
_refine_ls_wR_factor_gt 0.0713
_refine_ls_wR_factor_ref 0.0763
_reflns_number_gt 2886
_reflns_number_total 3422
_reflns_threshold_expression 'I > 2\s(I)'
_cod_data_source_file c9dt01642b2.cif
_cod_data_source_block lv452db
_cod_depositor_comments 'Adding full bibliography for 7700369--7700370.cif.'
_cod_original_sg_symbol_H-M 'C 2/c'
_cod_database_code 7700370

loop_
_symmetry_equiv_pos_as_xyz
'x, y, z'
'-x, y, -z+1/2'
'x+1/2, y+1/2, z'
'-x+1/2, y+1/2, -z+1/2'
'-x, -y, -z'
'x, -y, z-1/2'
'-x+1/2, -y+1/2, -z'
'x+1/2, -y+1/2, z-1/2'

loop_
_atom_site_label
_atom_site_type_symbol
_atom_site_fract_x
_atom_site_fract_y
_atom_site_fract_z
_atom_site_U_iso_or_equiv
_atom_site_adp_type
_atom_site_occupancy
_atom_site_calc_flag
Co1 Co 0.38524(2) 0.64028(4) 0.56812(2) 0.01517(10) Uani 1 d
Cl1 Cl 0.42462(2) 0.77232(8) 0.72205(4) 0.02295(14) Uani 1 d
Cl2 Cl 0.31036(2) 0.56106(8) 0.53654(4) 0.01956(13) Uani 1 d
Cl3 Cl 0.38451(2) 0.77654(8) 0.43038(4) 0.02214(14) Uani 1 d
C11 C 0.30204(8) 0.1113(3) 0.52238(17) 0.0184(5) Uani 1 d
H11 H 0.2794 0.0724 0.5455 0.022 Uiso 1 calc
N12 N 0.34854(7) 0.1592(3) 0.58231(14) 0.0169(4) Uani 1 d
C12 C 0.36972(9) 0.1787(3) 0.69400(17) 0.0230(5) Uani 1 d
H12A H 0.4027 0.133 0.7246 0.035 Uiso 1 calc
H12B H 0.3505 0.1124 0.7205 0.035 Uiso 1 calc
H12C H 0.3701 0.3035 0.7115 0.035 Uiso 1 calc
C13 C 0.37013(8) 0.2073(3) 0.52447(18) 0.0165(5) Uani 1 d
N13A N 0.33761(7) 0.1899(2) 0.42576(14) 0.0154(4) Uani 1 d
C14 C 0.34280(9) 0.2220(3) 0.33712(18) 0.0193(5) Uani 1 d
H14 H 0.3728 0.2585 0.3406 0.023 Uiso 1 calc
C15 C 0.30408(9) 0.2002(3) 0.24619(19) 0.0232(5) Uani 1 d
H15 H 0.307 0.2226 0.185 0.028 Uiso 1 calc
C16 C 0.25858(9) 0.1439(3) 0.23948(19) 0.0251(6) Uani 1 d
H16 H 0.2316 0.1318 0.1744 0.03 Uiso 1 calc
C17 C 0.25399(9) 0.1079(3) 0.32582(18) 0.0223(5) Uani 1 d
H17 H 0.2241 0.0683 0.3216 0.027 Uiso 1 calc
C17A C 0.29409(8) 0.1298(3) 0.42231(17) 0.0159(5) Uani 1 d
C131 C 0.42116(8) 0.2613(3) 0.56078(17) 0.0174(5) Uani 1 d
N132 N 0.43170(6) 0.4324(3) 0.58435(14) 0.0163(4) Uani 1 d
C133 C 0.47785(8) 0.4826(3) 0.61603(18) 0.0195(5) Uani 1 d
H133 H 0.486 0.6024 0.6343 0.023 Uiso 1 calc
C134 C 0.51392(8) 0.3672(3) 0.62318(19) 0.0223(5) Uani 1 d
H134 H 0.5459 0.4081 0.644 0.027 Uiso 1 calc
C135 C 0.50266(9) 0.1931(4) 0.5997(2) 0.0314(6) Uani 1 d
H135 H 0.5268 0.1112 0.6047 0.038 Uiso 1 calc
C136 C 0.45536(9) 0.1380(3) 0.5685(2) 0.0308(6) Uani 1 d
H136 H 0.4468 0.0178 0.5528 0.037 Uiso 1 calc

loop_
_atom_site_aniso_label
_atom_site_aniso_U_11
_atom_site_aniso_U_22
_atom_site_aniso_U_33
_atom_site_aniso_U_23
_atom_site_aniso_U_13
_atom_site_aniso_U_12
Co1 0.01346(16) 0.01548(17) 0.01645(17) -0.00007(12) 0.00650(13) -0.00020(12)
Cl1 0.0195(3) 0.0261(3) 0.0200(3) -0.0054(2) 0.0057(2) 0.0017(2)
Cl2 0.0151(3) 0.0231(3) 0.0211(3) -0.0010(2) 0.0086(2) -0.0019(2)
Cl3 0.0246(3) 0.0235(3) 0.0200(3) 0.0037(2) 0.0114(2) 0.0001(2)
C11 0.0167(11) 0.0194(12) 0.0195(12) -0.0020(10) 0.0085(10) -0.0030(9)
N12 0.0174(10) 0.0165(10) 0.0159(10) -0.0021(8) 0.0066(8) -0.0021(8)
C12 0.0238(13) 0.0266(14) 0.0161(12) -0.0007(10) 0.0064(10) -0.0026(10)
C13 0.0162(11) 0.0134(11) 0.0207(12) -0.0013(9) 0.0087(10) 0.0015(9)
N13A 0.0144(9) 0.0153(10) 0.0169(10) -0.0013(8) 0.0072(8) -0.0002(7)
C14 0.0236(12) 0.0161(12) 0.0246(13) 0.0017(10) 0.0164(11) 0.0005(10)
C15 0.0334(14) 0.0201(13) 0.0193(12) 0.0013(10) 0.0146(11) 0.0026(11)
C16 0.0252(13) 0.0270(14) 0.0173(12) -0.0013(10) 0.0040(10) 0.0006(11)
C17 0.0187(12) 0.0242(13) 0.0206(12) -0.0023(10) 0.0056(10) -0.0037(10)
C17A 0.0143(11) 0.0145(11) 0.0207(12) -0.0009(9) 0.0094(9) -0.0006(9)
C131 0.0149(11) 0.0197(12) 0.0165(11) -0.0006(10) 0.0059(9) -0.0009(9)
N132 0.0146(9) 0.0176(10) 0.0169(10) 0.0013(8) 0.0070(8) 0.0005(8)
C133 0.0157(11) 0.0180(12) 0.0232(12) 0.0005(10) 0.0072(10) -0.0018(9)
C134 0.0126(11) 0.0271(14) 0.0252(13) -0.0009(11) 0.0067(10) 0.0002(10)
C135 0.0184(12) 0.0261(14) 0.0462(17) -0.0082(12) 0.0112(12) 0.0036(11)
C136 0.0213(13) 0.0179(13) 0.0513(18) -0.0089(12) 0.0144(13) -0.0025(10)

loop_
_atom_type_symbol
_atom_type_description
_atom_type_scat_dispersion_real
_atom_type_scat_dispersion_imag
_atom_type_scat_source
C C 0.0033 0.0016 'International Tables Vol C Tables 4.2.6.8 and 6.1.1.4'
H H 0 0 'International Tables Vol C Tables 4.2.6.8 and 6.1.1.4'
N N 0.0061 0.0033 'International Tables Vol C Tables 4.2.6.8 and 6.1.1.4'
Cl Cl 0.1484 0.1585 'International Tables Vol C Tables 4.2.6.8 and 6.1.1.4'
Co Co 0.3494 0.9721 'International Tables Vol C Tables 4.2.6.8 and 6.1.1.4'

loop_
_exptl_crystal_face_index_h
_exptl_crystal_face_index_k
_exptl_crystal_face_index_l
_exptl_crystal_face_perp_dist
0 0 1 0.0283
2 1 -1 0.0667
-4 0 1 0.0598
1 0 0 0.0785
-2 -1 1 0.0668
0 0 -1 0.0426
2 0 -1 0.0751
-1 -1 0 0.0513
-8 2 5 0.0672

loop_
_geom_angle_atom_site_label_1
_geom_angle_atom_site_label_2
_geom_angle_atom_site_label_3
_geom_angle
N132 Co1 Cl2 114.94(5)
N132 Co1 Cl3 100.63(5)
Cl2 Co1 Cl3 109.84(2)
N132 Co1 Cl1 100.45(5)
Cl2 Co1 Cl1 112.28(2)
Cl3 Co1 Cl1 118.01(3)
N12 C11 C17A 107.2(2)
N12 C11 H11 126.4
C17A C11 H11 126.4
C13 N12 C11 110.51(19)
C13 N12 C12 124.60(19)
C11 N12 C12 124.4(2)
N12 C12 H12A 109.5
N12 C12 H12B 109.5
H12A C12 H12B 109.5
N12 C12 H12C 109.5
H12A C12 H12C 109.5
H12B C12 H12C 109.5
N12 C13 N13A 107.41(19)
N12 C13 C131 126.9(2)
N13A C13 C131 125.6(2)
C13 N13A C14 129.35(19)
C13 N13A C17A 108.84(18)
C14 N13A C17A 121.81(19)
C15 C14 N13A 118.2(2)
C15 C14 H14 120.9
N13A C14 H14 120.9
C14 C15 C16 121.6(2)
C14 C15 H15 119.2
C16 C15 H15 119.2
C17 C16 C15 120.0(2)
C17 C16 H16 120
C15 C16 H16 120
C16 C17 C17A 119.5(2)
C16 C17 H17 120.2
C17A C17 H17 120.2
C11 C17A N13A 106.04(19)
C11 C17A C17 135.1(2)
N13A C17A C17 118.8(2)
N132 C131 C136 122.9(2)
N132 C131 C13 117.2(2)
C136 C131 C13 120.0(2)
C131 N132 C133 117.4(2)
C131 N132 Co1 128.78(15)
C133 N132 Co1 113.62(15)
N132 C133 C134 123.0(2)
N132 C133 H133 118.5
C134 C133 H133 118.5
C135 C134 C133 118.8(2)
C135 C134 H134 120.6
C133 C134 H134 120.6
C134 C135 C136 119.1(2)
C134 C135 H135 120.5
C136 C135 H135 120.5
C131 C136 C135 118.8(2)
C131 C136 H136 120.6
C135 C136 H136 120.6

loop_
_geom_bond_atom_site_label_1
_geom_bond_atom_site_label_2
_geom_bond_distance
Co1 N132 2.0767(19)
Co1 Cl2 2.2370(6)
Co1 Cl3 2.2480(6)
Co1 Cl1 2.2582(6)
C11 N12 1.362(3)
C11 C17A 1.374(3)
C11 H11 0.95
N12 C13 1.337(3)
N12 C12 1.468(3)
C12 H12A 0.98
C12 H12B 0.98
C12 H12C 0.98
C13 N13A 1.348(3)
C13 C131 1.485(3)
N13A C14 1.391(3)
N13A C17A 1.402(3)
C14 C15 1.347(3)
C14 H14 0.95
C15 C16 1.433(4)
C15 H15 0.95
C16 C17 1.354(3)
C16 H16 0.95
C17 C17A 1.415(3)
C17 H17 0.95
C131 N132 1.347(3)
C131 C136 1.380(3)
N132 C133 1.347(3)
C133 C134 1.386(3)
C133 H133 0.95
C134 C135 1.371(4)
C134 H134 0.95
C135 C136 1.392(3)
C135 H135 0.95
C136 H136 0.95
